data_1523119
loop_
_publ_author_name
'Yatsenko, S.P.'
'Grin', Yu.'
'Chuntonov, K.A.'
'Sichevich, O.M.'
'Yarmolyuk, Ya.P.'

_publ_section_title
;
 Die Struktur von Sm9 Ga4
;
_journal_name_full 'Journal of the Less-Common Metals'
_journal_page_first 35
_journal_page_last 40
_journal_volume 106
_journal_year 1985
_chemical_formula_sum 'Ga4 Sm9'
_space_group_IT_number 87
_symmetry_space_group_name_Hall '-I 4'
_symmetry_space_group_name_H-M 'I 4/m'
_cell_angle_alpha 90
_cell_angle_beta 90
_cell_angle_gamma 90
_cell_formula_units_Z 2
_cell_length_a 11.94
_cell_length_b 11.94
_cell_length_c 5.081
_cell_volume 724.366
_citation_journal_id_ASTM JCOMAH
_cod_data_source_file Yatsenko_JCOMAH_1985_356.cif
_cod_data_source_block Ga4Sm9
_cod_original_cell_volume 724.3656
_cod_database_code 1523119

loop_
_symmetry_equiv_pos_as_xyz
x,y,z
-y,x,z
-x,-y,z
y,-x,z
-x,-y,-z
y,-x,-z
x,y,-z
-y,x,-z
x+1/2,y+1/2,z+1/2
-y+1/2,x+1/2,z+1/2
-x+1/2,-y+1/2,z+1/2
y+1/2,-x+1/2,z+1/2
-x+1/2,-y+1/2,-z+1/2
y+1/2,-x+1/2,-z+1/2
x+1/2,y+1/2,-z+1/2
-y+1/2,x+1/2,-z+1/2

loop_
_atom_site_label
_atom_site_type_symbol
_atom_site_fract_x
_atom_site_fract_y
_atom_site_fract_z
_atom_site_occupancy
_atom_site_U_iso_or_equiv
Sm2 Sm 0.1254 0.403 0 1 0.0
Sm1 Sm 0 0 0.5 1 0.0
Ga1 Ga 0.3879 0.2661 0 1 0.0
Sm3 Sm 0.1812 0.107 0 1 0.0
